data_7702513
loop_
_publ_author_name
'Zheng, Shao-Liang'
'Tong, Ming-Liang'
'Yu, Xiao-Lan'
'Chen, Xiao-Ming'

_publ_section_title
;
 Syntheses and structures of six chain-, ladder- and grid-like
 co-ordination polymers constructed from \m-hexamethylenetetramine and
 silver salts
;
_journal_issue 5
_journal_name_full 'Journal of the Chemical Society, Dalton Transactions'
_journal_page_first 586
_journal_paper_doi 10.1039/b009068i
_journal_year 2001
_chemical_formula_sum 'C16 H36 Ag2 N8 O8'
_chemical_formula_weight 684.27
_space_group_IT_number 2
_space_group_name_Hall '-P 1'
_space_group_name_H-M_alt 'P -1'
_symmetry_cell_setting triclinic
_symmetry_space_group_name_H-M 'P -1'
_atom_sites_solution_hydrogens geom
_atom_sites_solution_primary direct
_atom_sites_solution_secondary difmap
_audit_creation_method SHELXL-97
_cell_angle_alpha 76.75(2)
_cell_angle_beta 79.47(2)
_cell_angle_gamma 87.49(2)
_cell_formula_units_Z 1
_cell_length_a 6.563(2)
_cell_length_b 9.187(6)
_cell_length_c 10.553(5)
_cell_measurement_reflns_used 25
_cell_measurement_temperature 293(2)
_cell_measurement_theta_max 15
_cell_measurement_theta_min 7.5
_cell_volume 608.9(5)
_computing_cell_refinement 'SHELXTL-Plus (Sheldrick, 1990)'
_computing_data_collection 'SHELXTL-Plus (Sheldrick, 1990)'
_computing_data_reduction 'SHELXTL-Plus (Sheldrick, 1990)'
_computing_molecular_graphics 'SHELXTL V. 5.0 (Sheldrick, 1997)'
_computing_publication_material 'SHELXL-97 (Sheldrick, 1997)'
_computing_structure_refinement 'SHELXL-97 (Sheldrick, 1997)'
_computing_structure_solution 'SHELXS-97 (Sheldrick, 1997)'
_diffrn_ambient_temperature 293(2)
_diffrn_measured_fraction_theta_full 1.000
_diffrn_measured_fraction_theta_max 1.000
_diffrn_measurement_device_type 'Siemens R3m'
_diffrn_measurement_method '\w scan'
_diffrn_radiation_monochromator graphite
_diffrn_radiation_source 'fine-focus sealed tube'
_diffrn_radiation_type MoK\a
_diffrn_radiation_wavelength 0.71073
_diffrn_reflns_av_R_equivalents 0.0123
_diffrn_reflns_av_sigmaI/netI 0.0455
_diffrn_reflns_limit_h_max 8
_diffrn_reflns_limit_h_min 0
_diffrn_reflns_limit_k_max 12
_diffrn_reflns_limit_k_min -12
_diffrn_reflns_limit_l_max 14
_diffrn_reflns_limit_l_min -13
_diffrn_reflns_number 3243
_diffrn_reflns_theta_full 29.00
_diffrn_reflns_theta_max 29.00
_diffrn_reflns_theta_min 2.01
_diffrn_standards_decay_% none
_diffrn_standards_interval_count 200
_diffrn_standards_number 2
_exptl_absorpt_coefficient_mu 1.666
_exptl_absorpt_correction_T_max 0.6906
_exptl_absorpt_correction_T_min 0.5555
_exptl_absorpt_correction_type semi-empirical
_exptl_absorpt_process_details '\y-scans (North et al., 1968)'
_exptl_crystal_colour courless
_exptl_crystal_density_diffrn 1.866
_exptl_crystal_density_method 'not measured'
_exptl_crystal_description block
_exptl_crystal_F_000 346
_exptl_crystal_size_max 0.40
_exptl_crystal_size_mid 0.32
_exptl_crystal_size_min 0.24
_refine_diff_density_max 0.742
_refine_diff_density_min -0.563
_refine_diff_density_rms 0.147
_refine_ls_extinction_coef 0.040(3)
_refine_ls_extinction_expression Fc^*^=kFc[1+0.001xFc^2^\l^3^/sin(2\q)]^-1/4^
_refine_ls_extinction_method SHELXL
_refine_ls_goodness_of_fit_ref 1.045
_refine_ls_hydrogen_treatment mixed
_refine_ls_matrix_type full
_refine_ls_number_parameters 155
_refine_ls_number_reflns 3230
_refine_ls_number_restraints 0
_refine_ls_restrained_S_all 1.045
_refine_ls_R_factor_all 0.0551
_refine_ls_R_factor_gt 0.0414
_refine_ls_shift/su_max 0.000
_refine_ls_shift/su_mean 0.000
_refine_ls_structure_factor_coef Fsqd
_refine_ls_weighting_details 'w=1/[\s^2^(Fo^2^)+(0.0608P)^2^+0.0000P] where P=(Fo^2^+2Fc^2^)/3'
_refine_ls_weighting_scheme calc
_refine_ls_wR_factor_gt 0.1010
_refine_ls_wR_factor_ref 0.1067
_reflns_number_gt 2668
_reflns_number_total 3230
_reflns_threshold_expression >2sigma(I)
_cod_data_source_file b009068i.txt
_cod_data_source_block complex_6
_cod_depositor_comments
;
The following automatic conversions were performed:

data name '__diffrn_ambient_temperature' was replaced with
'_diffrn_ambient_temperature'.

Automatic conversion script
Id: cif_correct_tags 6909 2019-04-08 15:41:33Z antanas 

The following automatic conversions were performed:

data item '_symmetry_cell_setting' value 'TRICLINIC' was changed to
'triclinic' in accordance with the
/home/saulius/struct/COD-crude-data/automatic-downloads/DataCite-retrospective/RSC/depositions/lib/dictionaries/cif_core.dic
dictionary named 'cif_core.dic' version 2.4.2 last updated on
2011-04-26.

data item '_refine_ls_weighting_scheme' value 'calc
w=1/[\s^2^(Fo^2^)+(0.0608P)^2^+0.0000P] where P=(Fo^2^+2Fc^2^)/3' was
changed to 'calc'. A new data item '_refine_ls_weighting_details' was
created with the value set to
'w=1/[\s^2^(Fo^2^)+(0.0608P)^2^+0.0000P] where P=(Fo^2^+2Fc^2^)/3'.

Automatic conversion script
Id: cif_fix_values 6909 2019-04-08 15:41:33Z antanas 
;
_cod_original_sg_symbol_H-M P-1
_cod_database_code 7702513

loop_
_symmetry_equiv_pos_as_xyz
'x, y, z'
'-x, -y, -z'

loop_
_atom_site_label
_atom_site_type_symbol
_atom_site_fract_x
_atom_site_fract_y
_atom_site_fract_z
_atom_site_U_iso_or_equiv
_atom_site_adp_type
_atom_site_occupancy
_atom_site_calc_flag
_atom_site_refinement_flags
Ag1 Ag 0.13590(5) 0.05672(3) 0.37213(3) 0.03169(14) Uani 1 d .
O1 O -0.1995(5) 0.2027(3) 0.5837(4) 0.0425(8) Uani 1 d .
O2 O 0.1367(5) 0.2384(3) 0.5032(4) 0.0437(8) Uani 1 d .
N1 N 0.4784(5) 0.1329(4) 0.2540(3) 0.0289(7) Uani 1 d .
N2 N 0.7278(6) 0.1032(5) 0.0586(4) 0.0402(9) Uani 1 d .
N3 N 0.8527(5) 0.1289(4) 0.2573(3) 0.0279(7) Uani 1 d .
N4 N 0.6968(6) 0.3426(4) 0.1215(4) 0.0374(8) Uani 1 d .
C1 C 0.5231(7) 0.0611(5) 0.1377(4) 0.0374(9) Uani 1 d .
H1A H 0.4193 0.0909 0.0834 0.080 Uiso 1 d R
H1B H 0.5167 -0.0456 0.1687 0.080 Uiso 1 d R
C2 C 0.6411(6) 0.0879(4) 0.3345(4) 0.0299(8) Uani 1 d .
H2A H 0.6159 0.1357 0.4079 0.080 Uiso 1 d R
H2B H 0.6346 -0.0182 0.3694 0.080 Uiso 1 d R
C3 C 0.4912(7) 0.2977(5) 0.2030(5) 0.0346(9) Uani 1 d .
H3A H 0.4666 0.3459 0.2761 0.080 Uiso 1 d R
H3B H 0.3856 0.3299 0.1505 0.080 Uiso 1 d R
C4 C 0.8853(7) 0.0568(6) 0.1411(5) 0.0398(10) Uani 1 d .
H4A H 0.8797 -0.0499 0.1728 0.080 Uiso 1 d R
H4B H 1.0203 0.0822 0.0892 0.080 Uiso 1 d R
C5 C 0.8544(7) 0.2932(5) 0.2059(5) 0.0360(9) Uani 1 d .
H5A H 0.9893 0.3246 0.1568 0.080 Uiso 1 d R
H5B H 0.8264 0.3404 0.2796 0.080 Uiso 1 d R
C6 C 0.7353(8) 0.2666(6) 0.0110(4) 0.0470(12) Uani 1 d .
H6A H 0.8690 0.2953 -0.0414 0.080 Uiso 1 d R
H6B H 0.6330 0.2977 -0.0441 0.080 Uiso 1 d R
C7 C -0.0404(7) 0.2833(4) 0.5460(4) 0.0329(8) Uani 1 d .
C8 C -0.0667(8) 0.4466(5) 0.5550(5) 0.0459(12) Uani 1 d .
H8A H -0.0361 0.4565 0.6382 0.080 Uiso 1 d R
H8B H -0.2090 0.4747 0.5532 0.080 Uiso 1 d R
O1W O 0.2512(6) 0.3358(4) 0.9113(4) 0.0590(10) Uani 1 d .
H1WA H 0.2953 0.3432 0.8194 0.080 Uiso 1 d R
H1WB H 0.2881 0.4380 0.9097 0.080 Uiso 1 d R
O2W O 0.4146(6) 0.3232(5) 0.6491(4) 0.0649(11) Uani 1 d .
H2WA H 0.3173 0.3335 0.5858 0.080 Uiso 1 d R
H2WB H 0.5539 0.3081 0.5997 0.080 Uiso 1 d R

loop_
_atom_site_aniso_label
_atom_site_aniso_U_11
_atom_site_aniso_U_22
_atom_site_aniso_U_33
_atom_site_aniso_U_23
_atom_site_aniso_U_13
_atom_site_aniso_U_12
Ag1 0.02525(18) 0.03043(18) 0.0392(2) -0.00933(12) -0.00320(11) -0.00069(10)
O1 0.0372(17) 0.0251(14) 0.065(2) -0.0115(14) -0.0072(15) -0.0025(12)
O2 0.0370(17) 0.0340(15) 0.065(2) -0.0248(15) -0.0063(15) 0.0040(13)
N1 0.0213(15) 0.0342(17) 0.0322(17) -0.0104(14) -0.0037(13) -0.0004(12)
N2 0.0307(19) 0.061(2) 0.0328(19) -0.0204(17) -0.0034(15) 0.0000(17)
N3 0.0202(15) 0.0332(16) 0.0322(17) -0.0102(13) -0.0055(13) -0.0005(12)
N4 0.0295(18) 0.0394(19) 0.039(2) 0.0009(15) -0.0069(15) -0.0048(15)
C1 0.030(2) 0.051(3) 0.037(2) -0.0209(19) -0.0070(17) -0.0018(18)
C2 0.0245(19) 0.0326(19) 0.0315(19) -0.0062(15) -0.0037(15) 0.0012(15)
C3 0.029(2) 0.0309(19) 0.042(2) -0.0073(17) -0.0048(17) 0.0028(16)
C4 0.029(2) 0.053(3) 0.044(2) -0.026(2) -0.0053(18) 0.0039(18)
C5 0.025(2) 0.040(2) 0.042(2) -0.0062(18) -0.0080(17) -0.0067(16)
C6 0.035(2) 0.073(3) 0.027(2) -0.001(2) -0.0039(18) -0.008(2)
C7 0.036(2) 0.0253(17) 0.040(2) -0.0109(16) -0.0099(18) 0.0005(15)
C8 0.047(3) 0.0231(19) 0.064(3) -0.018(2) 0.009(2) -0.0031(18)
O1W 0.058(2) 0.047(2) 0.064(3) 0.0016(18) -0.0043(19) -0.0088(17)
O2W 0.042(2) 0.084(3) 0.077(3) -0.035(2) -0.013(2) 0.009(2)

loop_
_atom_type_symbol
_atom_type_description
_atom_type_scat_dispersion_real
_atom_type_scat_dispersion_imag
_atom_type_scat_source
C C 0.0033 0.0016 'International Tables Vol C Tables 4.2.6.8 and 6.1.1.4'
H H 0.0000 0.0000 'International Tables Vol C Tables 4.2.6.8 and 6.1.1.4'
N N 0.0061 0.0033 'International Tables Vol C Tables 4.2.6.8 and 6.1.1.4'
O O 0.0106 0.0060 'International Tables Vol C Tables 4.2.6.8 and 6.1.1.4'
Ag Ag -0.8971 1.1015 'International Tables Vol C Tables 4.2.6.8 and 6.1.1.4'

loop_
_geom_angle_atom_site_label_1
_geom_angle_atom_site_label_2
_geom_angle_atom_site_label_3
_geom_angle
_geom_angle_site_symmetry_1
_geom_angle_site_symmetry_3
O1 Ag1 N3 113.37(11) 2_556 1_455
O1 Ag1 O2 131.87(13) 2_556 .
N3 Ag1 O2 104.53(11) 1_455 .
O1 Ag1 N1 96.89(12) 2_556 .
N3 Ag1 N1 117.42(12) 1_455 .
O2 Ag1 N1 90.68(11) . .
O1 Ag1 Ag1 76.38(9) 2_556 2_556
N3 Ag1 Ag1 93.54(9) 1_455 2_556
O2 Ag1 Ag1 72.65(9) . 2_556
N1 Ag1 Ag1 147.97(8) . 2_556
C7 O1 Ag1 115.1(3) . 2_556
C7 O2 Ag1 114.2(3) . .
C7 O2 O2W 107.3(3) . .
Ag1 O2 O2W 135.84(16) . .
C2 N1 C3 107.8(3) . .
C2 N1 C1 108.5(3) . .
C3 N1 C1 108.0(3) . .
C2 N1 Ag1 113.3(2) . .
C3 N1 Ag1 111.5(2) . .
C1 N1 Ag1 107.6(2) . .
C4 N2 C1 109.3(4) . .
C4 N2 C6 109.0(4) . .
C1 N2 C6 108.8(4) . .
C5 N3 C2 107.1(3) . .
C5 N3 C4 107.9(3) . .
C2 N3 C4 107.8(3) . .
C5 N3 Ag1 109.7(2) . 1_655
C2 N3 Ag1 116.5(2) . 1_655
C4 N3 Ag1 107.4(2) . 1_655
C6 N4 C5 108.8(4) . .
C6 N4 C3 109.3(3) . .
C5 N4 C3 107.7(3) . .
N2 C1 N1 111.4(3) . .
N1 C2 N3 112.3(3) . .
N4 C3 N1 111.2(3) . .
N2 C4 N3 111.6(3) . .
N4 C5 N3 112.1(3) . .
N4 C6 N2 111.4(4) . .
O2 C7 O1 124.7(4) . .
O2 C7 C8 118.5(4) . .
O1 C7 C8 116.8(4) . .
C8 C8 C7 114.1(5) 2_566 .
O2W O1W N4 96.91(16) . 2_666
O1 O2W O1W 121.14(19) 1_655 .
O1 O2W O2 109.96(17) 1_655 .
O1W O2W O2 116.35(18) . .

loop_
_geom_bond_atom_site_label_1
_geom_bond_atom_site_label_2
_geom_bond_distance
_geom_bond_site_symmetry_2
Ag1 O1 2.355(3) 2_556
Ag1 N3 2.390(3) 1_455
Ag1 O2 2.400(3) .
Ag1 N1 2.411(3) .
Ag1 Ag1 2.9437(11) 2_556
O1 C7 1.256(5) .
O1 Ag1 2.355(3) 2_556
O2 C7 1.255(5) .
O2 O2W 2.830(5) .
N1 C2 1.472(5) .
N1 C3 1.486(5) .
N1 C1 1.499(5) .
N2 C4 1.459(6) .
N2 C1 1.463(6) .
N2 C6 1.470(7) .
N3 C5 1.483(5) .
N3 C2 1.492(5) .
N3 C4 1.501(5) .
N3 Ag1 2.390(3) 1_655
N4 C6 1.469(7) .
N4 C5 1.476(5) .
N4 C3 1.481(5) .
C7 C8 1.525(6) .
C8 C8 1.503(9) 2_566
O1W O2W 2.805(6) .
O1W N4 2.923(6) 2_666
O2W O1 2.754(5) 1_655
